data_4072087
loop_
_publ_author_name
'Cooke, Craig E.'
'Jennings, Michael C.'
'Katz, Michael J.'
'Pomeroy, R. K.'
'Clyburne, Jason A. C.'

_publ_section_title
;
 NHC Complexes of Osmium Clusters: A Structural and Reactivity Study
;
_journal_issue 22
_journal_name_full Organometallics
_journal_page_first 5777
_journal_paper_doi 10.1021/om800577x
_journal_volume 27
_journal_year 2008
_chemical_formula_moiety 'C37 H28 N2 O15 Os6'
_chemical_formula_sum 'C37 H28 N2 O15 Os6'
_chemical_formula_weight 1881.81
_chemical_name_systematic
; 
 ? 
;
_space_group_IT_number 14
_symmetry_cell_setting monoclinic
_symmetry_space_group_name_Hall '-P 2yn'
_symmetry_space_group_name_H-M 'P 1 21/n 1'
_atom_sites_solution_hydrogens geom
_atom_sites_solution_primary direct
_atom_sites_solution_secondary difmap
_audit_creation_method SHELXL-97
_cell_angle_alpha 90.00
_cell_angle_beta 104.1130(10)
_cell_angle_gamma 90.00
_cell_formula_units_Z 4
_cell_length_a 10.4402(2)
_cell_length_b 24.0703(6)
_cell_length_c 17.0669(4)
_cell_measurement_reflns_used 88440
_cell_measurement_temperature 150(2)
_cell_measurement_theta_max 27.48
_cell_measurement_theta_min 2.04
_cell_volume 4159.44(16)
_computing_cell_refinement 'DENZO-SMN (Otwinowski & Minor, 1997)'
_computing_data_collection 'COLLECT (Nonius, 1997-2001)'
_computing_data_reduction DENZO-SMN
_computing_molecular_graphics 'SHELXTL/PC (Sheldrick, 2001)'
_computing_publication_material SHELXTL/PC
_computing_structure_refinement 'SHELXL-97 (Sheldrick, 1997)'
_computing_structure_solution 'SHELXS-97 (Sheldrick, 1997)'
_diffrn_ambient_temperature 150(2)
_diffrn_measured_fraction_theta_full 0.998
_diffrn_measured_fraction_theta_max 0.998
_diffrn_measurement_device_type 'Nonius Kappa-CCD'
_diffrn_measurement_method '\f scans, and \w scans with \k offsets'
_diffrn_radiation_monochromator graphite
_diffrn_radiation_source 'fine-focus sealed tube'
_diffrn_radiation_type MoK\a
_diffrn_radiation_wavelength 0.71073
_diffrn_reflns_av_R_equivalents 0.094
_diffrn_reflns_av_sigmaI/netI 0.0567
_diffrn_reflns_limit_h_max 12
_diffrn_reflns_limit_h_min -12
_diffrn_reflns_limit_k_max 28
_diffrn_reflns_limit_k_min -28
_diffrn_reflns_limit_l_max 20
_diffrn_reflns_limit_l_min -20
_diffrn_reflns_number 46405
_diffrn_reflns_theta_full 25.02
_diffrn_reflns_theta_max 25.02
_diffrn_reflns_theta_min 2.60
_diffrn_standards_number 0
_exptl_absorpt_coefficient_mu 18.326
_exptl_absorpt_correction_T_max 0.4610
_exptl_absorpt_correction_T_min 0.2078
_exptl_absorpt_correction_type multi-scan
_exptl_absorpt_process_details 'DENZO-SMN (Otwinowski & Minor, 1997)'
_exptl_crystal_colour red
_exptl_crystal_density_diffrn 3.005
_exptl_crystal_density_method 'not measured'
_exptl_crystal_description block
_exptl_crystal_F_000 3360
_exptl_crystal_size_max 0.13
_exptl_crystal_size_mid 0.08
_exptl_crystal_size_min 0.05
_refine_diff_density_max 2.482
_refine_diff_density_min -2.458
_refine_diff_density_rms 0.301
_refine_ls_extinction_method none
_refine_ls_goodness_of_fit_ref 1.039
_refine_ls_hydrogen_treatment mixed
_refine_ls_matrix_type full
_refine_ls_number_parameters 559
_refine_ls_number_reflns 7334
_refine_ls_number_restraints 10
_refine_ls_restrained_S_all 1.038
_refine_ls_R_factor_all 0.0645
_refine_ls_R_factor_gt 0.0464
_refine_ls_shift/su_max 0.004
_refine_ls_shift/su_mean 0.000
_refine_ls_structure_factor_coef Fsqd
_refine_ls_weighting_details 'calc w=1/[\s^2^(Fo^2^)+(0.0759P)^2^+8.1799P] where P=(Fo^2^+2Fc^2^)/3'
_refine_ls_weighting_scheme calc
_refine_ls_wR_factor_gt 0.1174
_refine_ls_wR_factor_ref 0.1268
_reflns_number_gt 5716
_reflns_number_total 7334
_reflns_threshold_expression I>2\s(I)
_cod_data_source_file om800577x_si_007.cif
_cod_data_source_block 07148
_cod_depositor_comments
;
The following automatic conversions were performed:

'_symmetry_cell_setting' value 'Monoclinic' changed to 'monoclinic'
according to /home/saulius/struct/CIF-dictionaries/cif_core.dic
dictionary named 'cif_core.dic' version 2.4.1 from 2010-06-29.

Automatic conversion script
Id: cif_fix_values 1715 2011-07-08 13:25:40Z adriana 
;
_cod_original_sg_symbol_H-M 'P 21/n'
_cod_database_code 4072087

loop_
_symmetry_equiv_pos_as_xyz
'x, y, z'
'-x+1/2, y+1/2, -z+1/2'
'-x, -y, -z'
'x-1/2, -y-1/2, z-1/2'

loop_
_atom_site_label
_atom_site_type_symbol
_atom_site_fract_x
_atom_site_fract_y
_atom_site_fract_z
_atom_site_U_iso_or_equiv
_atom_site_adp_type
_atom_site_occupancy
_atom_site_symmetry_multiplicity
_atom_site_calc_flag
_atom_site_refinement_flags
Os1 Os 0.25042(5) -0.14526(2) 0.25749(3) 0.03770(16) Uani 1 1 d D
Os2 Os 0.21262(5) -0.02853(2) 0.26648(3) 0.03511(16) Uani 1 1 d D
Os3 Os 0.34741(5) -0.07730(2) 0.15572(3) 0.03553(15) Uani 1 1 d D
Os4 Os 0.48237(5) -0.05838(2) 0.32240(3) 0.03104(15) Uani 1 1 d .
Os5 Os 0.40562(5) 0.05693(2) 0.29993(3) 0.03395(15) Uani 1 1 d D
Os6 Os 0.55067(5) 0.00391(2) 0.19501(3) 0.03440(15) Uani 1 1 d D
H12 H 0.184(11) -0.0934(6) 0.315(5) 0.052 Uiso 1 1 d D
H13 H 0.213(8) -0.127(4) 0.1501(14) 0.052 Uiso 1 1 d D
H25 H 0.2979(19) 0.0206(8) 0.2149(7) 0.052 Uiso 1 1 d D
H36 H 0.3709(10) -0.0021(4) 0.1635(14) 0.052 Uiso 1 1 d D
C C 0.3736(11) -0.0086(6) 0.2244(6) 0.031(3) Uani 1 1 d D
C1 C 0.0677(14) -0.1837(6) 0.2152(9) 0.046(4) Uani 1 1 d .
N2 N 0.0094(13) -0.1993(6) 0.1372(7) 0.055(3) Uani 1 1 d .
C3 C -0.1181(16) -0.2208(8) 0.1333(11) 0.072(5) Uani 1 1 d .
H3A H -0.1786 -0.2352 0.0869 0.086 Uiso 1 1 calc R
C4 C -0.1368(16) -0.2170(8) 0.2080(10) 0.071(5) Uani 1 1 d .
H4A H -0.2136 -0.2282 0.2242 0.085 Uiso 1 1 calc R
N5 N -0.0246(12) -0.1937(6) 0.2574(7) 0.055(3) Uani 1 1 d .
C11 C 0.2744(14) -0.1693(7) 0.3637(9) 0.052(4) Uani 1 1 d .
O11 O 0.3034(11) -0.1838(5) 0.4309(6) 0.067(3) Uani 1 1 d .
C12 C 0.3436(15) -0.2076(6) 0.2380(9) 0.049(4) Uani 1 1 d .
O12 O 0.3993(10) -0.2470(5) 0.2269(6) 0.056(3) Uani 1 1 d .
C21 C 0.1375(14) -0.0127(6) 0.3542(8) 0.044(4) Uani 1 1 d .
O21 O 0.0912(10) -0.0040(5) 0.4090(6) 0.060(3) Uani 1 1 d .
C22 C 0.0633(15) 0.0009(7) 0.1934(9) 0.052(4) Uani 1 1 d .
O22 O -0.0277(12) 0.0204(6) 0.1542(7) 0.076(4) Uani 1 1 d .
C31 C 0.4437(14) -0.1334(7) 0.1150(8) 0.046(4) Uani 1 1 d .
O31 O 0.5037(12) -0.1667(4) 0.0931(7) 0.065(3) Uani 1 1 d .
C32 C 0.2666(17) -0.0503(8) 0.0521(10) 0.062(5) Uani 1 1 d .
O32 O 0.2236(13) -0.0311(6) -0.0089(7) 0.080(4) Uani 1 1 d .
C41 C 0.5671(14) -0.1303(7) 0.3157(8) 0.042(4) Uani 1 1 d .
O41 O 0.6230(10) -0.1697(4) 0.3162(7) 0.057(3) Uani 1 1 d .
C42 C 0.4202(13) -0.0651(6) 0.4202(9) 0.038(3) Uani 1 1 d .
O42 O 0.3926(10) -0.0672(5) 0.4801(5) 0.051(3) Uani 1 1 d .
C43 C 0.6428(14) -0.0219(6) 0.3750(8) 0.037(3) Uani 1 1 d .
O43 O 0.7396(10) -0.0040(4) 0.4116(5) 0.041(2) Uani 1 1 d .
C51 C 0.3445(14) 0.0712(6) 0.3943(10) 0.047(4) Uani 1 1 d .
O51 O 0.3067(11) 0.0796(4) 0.4511(6) 0.053(3) Uani 1 1 d .
C52 C 0.2967(16) 0.1131(6) 0.2388(8) 0.047(4) Uani 1 1 d .
O52 O 0.2225(12) 0.1432(5) 0.2010(7) 0.071(3) Uani 1 1 d .
C53 C 0.5611(18) 0.1070(6) 0.3388(8) 0.047(4) Uani 1 1 d .
O53 O 0.6451(12) 0.1350(5) 0.3607(8) 0.067(4) Uani 1 1 d .
C61 C 0.6492(17) -0.0502(7) 0.1509(9) 0.053(4) Uani 1 1 d .
O61 O 0.7125(14) -0.0804(5) 0.1258(9) 0.087(5) Uani 1 1 d .
C62 C 0.5126(15) 0.0487(7) 0.1006(9) 0.053(4) Uani 1 1 d .
O62 O 0.4810(13) 0.0756(5) 0.0441(6) 0.077(4) Uani 1 1 d .
C63 C 0.7138(17) 0.0456(7) 0.2419(8) 0.051(4) Uani 1 1 d .
O63 O 0.8085(12) 0.0675(6) 0.2667(7) 0.071(4) Uani 1 1 d .
C81 C 0.0596(14) -0.1964(7) 0.0672(8) 0.049(4) Uani 1 1 d .
C82 C 0.1318(15) -0.2406(6) 0.0503(8) 0.045(4) Uani 1 1 d .
C83 C 0.1798(16) -0.2382(7) -0.0198(9) 0.055(4) Uani 1 1 d .
H83A H 0.2328 -0.2677 -0.0314 0.066 Uiso 1 1 calc R
C84 C 0.1521(15) -0.1953(7) -0.0703(9) 0.050(4) Uani 1 1 d .
C85 C 0.0736(15) -0.1521(7) -0.0531(9) 0.058(4) Uani 1 1 d .
H85A H 0.0510 -0.1223 -0.0904 0.070 Uiso 1 1 calc R
C86 C 0.0283(14) -0.1512(7) 0.0155(10) 0.057(5) Uani 1 1 d .
C87 C 0.141(2) -0.2907(8) 0.0939(13) 0.097(7) Uani 1 1 d .
H87A H 0.1356 -0.2830 0.1493 0.145 Uiso 1 1 calc R
H87B H 0.2260 -0.3087 0.0950 0.145 Uiso 1 1 calc R
H87C H 0.0689 -0.3155 0.0678 0.145 Uiso 1 1 calc R
C88 C 0.2035(17) -0.1926(8) -0.1459(9) 0.066(5) Uani 1 1 d .
H88A H 0.2875 -0.1724 -0.1343 0.099 Uiso 1 1 calc R
H88B H 0.1392 -0.1732 -0.1887 0.099 Uiso 1 1 calc R
H88C H 0.2170 -0.2303 -0.1638 0.099 Uiso 1 1 calc R
C89 C -0.0569(16) -0.1044(8) 0.0324(10) 0.073(6) Uani 1 1 d .
H89A H -0.0572 -0.0741 -0.0061 0.109 Uiso 1 1 calc R
H89B H -0.0215 -0.0906 0.0875 0.109 Uiso 1 1 calc R
H89C H -0.1473 -0.1178 0.0268 0.109 Uiso 1 1 calc R
C91 C -0.0142(14) -0.1848(7) 0.3419(9) 0.046(4) Uani 1 1 d .
C92 C 0.0258(15) -0.2287(6) 0.3961(10) 0.055(4) Uani 1 1 d .
C93 C 0.0316(14) -0.2174(7) 0.4781(10) 0.054(4) Uani 1 1 d .
H93A H 0.0576 -0.2463 0.5166 0.065 Uiso 1 1 calc R
C94 C 0.0010(15) -0.1665(7) 0.5041(8) 0.049(4) Uani 1 1 d .
C95 C -0.0459(14) -0.1266(6) 0.4485(8) 0.045(4) Uani 1 1 d .
H95A H -0.0758 -0.0924 0.4656 0.054 Uiso 1 1 calc R
C96 C -0.0514(14) -0.1346(6) 0.3668(8) 0.042(3) Uani 1 1 d .
C97 C 0.066(2) -0.2837(8) 0.3702(14) 0.097(7) Uani 1 1 d .
H97A H 0.1502 -0.2799 0.3547 0.146 Uiso 1 1 calc R
H97B H -0.0017 -0.2972 0.3239 0.146 Uiso 1 1 calc R
H97C H 0.0766 -0.3102 0.4149 0.146 Uiso 1 1 calc R
C98 C 0.0094(15) -0.1558(9) 0.5939(9) 0.075(6) Uani 1 1 d .
H98A H -0.0172 -0.1894 0.6183 0.113 Uiso 1 1 calc R
H98B H -0.0496 -0.1251 0.5991 0.113 Uiso 1 1 calc R
H98C H 0.1003 -0.1461 0.6215 0.113 Uiso 1 1 calc R
C99 C -0.119(2) -0.0973(12) 0.3022(14) 0.123(10) Uani 1 1 d .
H99A H -0.0734 -0.0977 0.2584 0.185 Uiso 1 1 calc R
H99B H -0.1188 -0.0595 0.3235 0.185 Uiso 1 1 calc R
H99C H -0.2104 -0.1098 0.2814 0.185 Uiso 1 1 calc R

loop_
_atom_site_aniso_label
_atom_site_aniso_U_11
_atom_site_aniso_U_22
_atom_site_aniso_U_33
_atom_site_aniso_U_23
_atom_site_aniso_U_13
_atom_site_aniso_U_12
Os1 0.0449(3) 0.0355(3) 0.0383(3) -0.0047(2) 0.0210(2) -0.0057(3)
Os2 0.0408(3) 0.0365(3) 0.0315(3) -0.0019(2) 0.0155(2) 0.0009(2)
Os3 0.0465(3) 0.0367(3) 0.0265(3) -0.0032(2) 0.0148(2) -0.0015(3)
Os4 0.0420(3) 0.0300(3) 0.0247(3) 0.0005(2) 0.0152(2) 0.0003(2)
Os5 0.0461(3) 0.0301(3) 0.0298(3) 0.0004(2) 0.0172(2) 0.0014(2)
Os6 0.0475(3) 0.0339(3) 0.0273(3) 0.0016(2) 0.0196(2) -0.0007(3)
C 0.033(6) 0.047(8) 0.019(6) 0.005(6) 0.016(5) -0.002(6)
C1 0.055(9) 0.048(9) 0.049(8) 0.002(7) 0.039(7) 0.003(7)
N2 0.066(8) 0.060(9) 0.043(7) -0.015(6) 0.022(6) -0.019(7)
C3 0.050(10) 0.091(14) 0.086(13) -0.028(11) 0.039(9) -0.035(10)
C4 0.045(9) 0.107(16) 0.066(11) -0.030(11) 0.026(8) -0.031(10)
N5 0.050(7) 0.070(9) 0.051(7) -0.024(7) 0.028(6) -0.024(7)
C11 0.048(9) 0.062(11) 0.048(9) -0.004(8) 0.014(7) -0.027(8)
O11 0.072(8) 0.075(8) 0.058(7) 0.015(6) 0.024(6) -0.025(7)
C12 0.053(9) 0.031(9) 0.061(10) 0.006(7) 0.007(8) -0.014(8)
O12 0.057(7) 0.042(7) 0.072(7) -0.007(6) 0.022(6) -0.003(6)
C21 0.056(9) 0.031(8) 0.040(8) -0.008(7) 0.003(7) -0.007(7)
O21 0.076(7) 0.068(8) 0.046(6) -0.021(6) 0.035(5) -0.014(6)
C22 0.056(9) 0.064(11) 0.036(8) -0.012(8) 0.012(7) 0.006(9)
O22 0.058(7) 0.098(10) 0.062(7) 0.006(7) -0.004(6) 0.025(7)
C31 0.050(9) 0.053(10) 0.036(8) 0.002(7) 0.014(7) -0.012(8)
O31 0.088(8) 0.039(6) 0.089(8) -0.021(6) 0.061(7) 0.004(6)
C32 0.061(10) 0.076(13) 0.051(10) 0.006(9) 0.017(8) 0.001(10)
O32 0.094(9) 0.088(10) 0.042(7) 0.008(7) -0.013(6) -0.006(7)
C41 0.049(8) 0.055(10) 0.028(7) 0.000(7) 0.019(6) -0.026(8)
O41 0.052(6) 0.029(6) 0.087(8) 0.003(6) 0.013(6) 0.023(5)
C42 0.042(8) 0.030(8) 0.044(8) -0.003(6) 0.017(6) 0.009(6)
O42 0.063(7) 0.068(7) 0.024(5) -0.001(5) 0.017(5) -0.008(6)
C43 0.042(8) 0.043(9) 0.028(7) 0.010(6) 0.012(6) 0.011(7)
O43 0.063(6) 0.034(6) 0.027(5) -0.001(4) 0.012(4) -0.005(5)
C51 0.044(8) 0.035(8) 0.064(10) 0.004(8) 0.015(8) 0.001(7)
O51 0.060(6) 0.058(7) 0.045(6) -0.004(5) 0.020(5) 0.001(5)
C52 0.076(11) 0.042(9) 0.029(7) 0.005(7) 0.027(7) -0.009(9)
O52 0.087(9) 0.053(7) 0.072(8) 0.023(6) 0.015(7) 0.018(7)
C53 0.088(12) 0.031(8) 0.036(8) 0.012(7) 0.044(8) 0.029(9)
O53 0.069(7) 0.040(7) 0.100(10) -0.028(6) 0.035(7) -0.025(6)
C61 0.068(11) 0.042(10) 0.051(9) 0.001(8) 0.017(8) -0.014(9)
O61 0.107(10) 0.059(8) 0.124(12) -0.036(8) 0.084(9) -0.002(7)
C62 0.058(10) 0.064(11) 0.044(9) -0.017(8) 0.024(8) -0.019(8)
O62 0.111(10) 0.092(10) 0.026(5) 0.034(6) 0.011(6) -0.012(8)
C63 0.072(11) 0.054(10) 0.034(8) 0.008(7) 0.028(8) 0.022(9)
O63 0.059(7) 0.093(10) 0.067(8) -0.032(7) 0.029(6) -0.040(7)
C81 0.047(8) 0.072(12) 0.041(8) -0.012(8) 0.034(7) -0.019(8)
C82 0.067(10) 0.031(8) 0.039(8) -0.011(6) 0.018(7) -0.025(7)
C83 0.073(11) 0.044(10) 0.058(10) -0.025(8) 0.036(8) -0.014(8)
C84 0.058(10) 0.053(10) 0.043(8) -0.018(8) 0.021(7) -0.015(8)
C85 0.055(9) 0.071(12) 0.048(9) -0.027(9) 0.013(8) -0.008(9)
C86 0.041(9) 0.065(12) 0.061(10) -0.028(9) 0.006(8) 0.008(8)
C87 0.105(17) 0.070(14) 0.123(18) 0.001(13) 0.043(14) -0.024(13)
C88 0.074(11) 0.088(14) 0.042(9) -0.023(9) 0.028(8) 0.001(10)
C89 0.053(10) 0.102(15) 0.064(11) -0.032(11) 0.016(8) 0.031(10)
C91 0.048(8) 0.047(9) 0.052(9) 0.002(8) 0.029(7) -0.009(7)
C92 0.060(10) 0.039(9) 0.078(11) 0.005(8) 0.041(9) 0.006(8)
C93 0.046(9) 0.058(11) 0.062(10) 0.024(9) 0.019(8) -0.004(8)
C94 0.045(8) 0.064(11) 0.043(8) 0.006(8) 0.020(7) -0.013(8)
C95 0.056(9) 0.039(9) 0.051(9) -0.009(7) 0.033(7) -0.013(7)
C96 0.046(8) 0.054(9) 0.037(7) 0.013(7) 0.029(6) 0.000(7)
C97 0.106(16) 0.051(12) 0.16(2) 0.000(13) 0.077(16) -0.008(12)
C98 0.041(9) 0.15(2) 0.040(8) 0.004(10) 0.017(7) -0.020(10)
C99 0.070(14) 0.19(3) 0.12(2) 0.046(19) 0.027(14) 0.031(16)

loop_
_atom_type_symbol
_atom_type_description
_atom_type_scat_dispersion_real
_atom_type_scat_dispersion_imag
_atom_type_scat_source
C C 0.0033 0.0016 'International Tables Vol C Tables 4.2.6.8 and 6.1.1.4'
H H 0.0000 0.0000 'International Tables Vol C Tables 4.2.6.8 and 6.1.1.4'
N N 0.0061 0.0033 'International Tables Vol C Tables 4.2.6.8 and 6.1.1.4'
O O 0.0106 0.0060 'International Tables Vol C Tables 4.2.6.8 and 6.1.1.4'
Os Os -1.2165 7.6030 'International Tables Vol C Tables 4.2.6.8 and 6.1.1.4'

loop_
_geom_angle_atom_site_label_1
_geom_angle_atom_site_label_2
_geom_angle_atom_site_label_3
_geom_angle
C11 Os1 C12 88.3(7)
C11 Os1 C1 95.3(6)
C12 Os1 C1 93.1(6)
C11 Os1 Os3 144.8(4)
C12 Os1 Os3 94.5(5)
C1 Os1 Os3 119.5(4)
C11 Os1 Os2 104.0(5)
C12 Os1 Os2 152.9(4)
C1 Os1 Os2 109.3(4)
Os3 Os1 Os2 61.612(19)
C11 Os1 H12 70(2)
C12 Os1 H12 158(3)
C1 Os1 H12 93(4)
Os3 Os1 H12 100.4(4)
Os2 Os1 H12 38.9(3)
C11 Os1 H13 174.0(7)
C12 Os1 H13 90(4)
C1 Os1 H13 78.8(8)
Os3 Os1 H13 41.2(3)
Os2 Os1 H13 80(4)
H12 Os1 H13 111(5)
C22 Os2 C21 90.7(6)
C22 Os2 C 107.4(6)
C21 Os2 C 140.2(5)
C22 Os2 Os4 155.8(5)
C21 Os2 Os4 110.7(4)
C Os2 Os4 48.8(3)
C22 Os2 Os5 107.0(5)
C21 Os2 Os5 96.1(4)
C Os2 Os5 45.1(4)
Os4 Os2 Os5 61.185(19)
C22 Os2 Os1 116.1(5)
C21 Os2 Os1 109.3(4)
C Os2 Os1 94.4(4)
Os4 Os2 Os1 68.21(2)
Os5 Os2 Os1 128.70(2)
C22 Os2 Os3 100.2(4)
C21 Os2 Os3 165.7(4)
C Os2 Os3 44.4(4)
Os4 Os2 Os3 60.776(18)
Os5 Os2 Os3 89.48(2)
Os1 Os2 Os3 57.580(18)
C22 Os2 H12 115(4)
C21 Os2 H12 70.4(6)
C Os2 H12 127(3)
Os4 Os2 H12 84(4)
Os5 Os2 H12 136(4)
Os1 Os2 H12 39.0(3)
Os3 Os2 H12 96.5(4)
C22 Os2 H25 81.9(8)
C21 Os2 H25 126.5(8)
C Os2 H25 30.6(7)
Os4 Os2 H25 76.5(7)
Os5 Os2 H25 39.0(3)
Os1 Os2 H25 121.5(7)
Os3 Os2 H25 64.8(7)
H12 Os2 H25 158(2)
C32 Os3 C31 93.3(7)
C32 Os3 C 103.4(6)
C31 Os3 C 141.7(5)
C32 Os3 Os1 130.5(5)
C31 Os3 Os1 96.7(4)
C Os3 Os1 98.0(3)
C32 Os3 Os6 97.0(5)
C31 Os3 Os6 98.2(4)
C Os3 Os6 46.2(3)
Os1 Os3 Os6 128.92(2)
C32 Os3 Os2 107.4(5)
C31 Os3 Os2 156.1(4)
C Os3 Os2 45.3(3)
Os1 Os3 Os2 60.808(19)
Os6 Os3 Os2 91.21(2)
C32 Os3 Os4 150.7(6)
C31 Os3 Os4 107.2(4)
C Os3 Os4 47.9(3)
Os1 Os3 Os4 68.783(19)
Os6 Os3 Os4 60.133(17)
Os2 Os3 Os4 59.069(18)
C32 Os3 H13 90.8(12)
C31 Os3 H13 89(4)
C Os3 H13 124(4)
Os1 Os3 H13 41.3(3)
Os6 Os3 H13 169(2)
Os2 Os3 H13 79(3)
Os4 Os3 H13 109.8(6)
C32 Os3 H36 75.4(9)
C31 Os3 H36 130.7(7)
C Os3 H36 31.2(7)
Os1 Os3 H36 127.3(7)
Os6 Os3 H36 39.0(3)
Os2 Os3 H36 68.0(7)
Os4 Os3 H36 75.4(7)
H13 Os3 H36 138(4)
C43 Os4 C42 94.2(6)
C43 Os4 C41 94.4(5)
C42 Os4 C41 103.1(5)
C43 Os4 C 110.3(5)
C42 Os4 C 119.6(5)
C41 Os4 C 127.5(5)
C43 Os4 Os2 136.6(4)
C42 Os4 Os2 78.3(4)
C41 Os4 Os2 129.0(4)
C Os4 Os2 45.8(3)
C43 Os4 Os6 76.4(4)
C42 Os4 Os6 153.2(4)
C41 Os4 Os6 102.6(4)
C Os4 Os6 45.5(3)
Os2 Os4 Os6 91.29(2)
C43 Os4 Os3 134.2(4)
C42 Os4 Os3 130.5(4)
C41 Os4 Os3 85.5(4)
C Os4 Os3 44.0(3)
Os2 Os4 Os3 60.155(18)
Os6 Os4 Os3 59.177(18)
C43 Os4 Os5 78.7(4)
C42 Os4 Os5 93.1(4)
C41 Os4 Os5 162.9(4)
C Os4 Os5 44.1(3)
Os2 Os4 Os5 59.434(18)
Os6 Os4 Os5 60.636(18)
Os3 Os4 Os5 88.16(2)
C51 Os5 C52 93.3(6)
C51 Os5 C53 91.3(6)
C52 Os5 C53 94.7(6)
C51 Os5 C 130.3(5)
C52 Os5 C 102.8(5)
C53 Os5 C 132.7(5)
C51 Os5 Os2 86.2(4)
C52 Os5 Os2 96.0(5)
C53 Os5 Os2 169.1(4)
C Os5 Os2 45.9(3)
C51 Os5 Os4 101.6(4)
C52 Os5 Os4 149.8(4)
C53 Os5 Os4 111.0(4)
C Os5 Os4 47.9(3)
Os2 Os5 Os4 59.380(18)
C51 Os5 Os6 159.0(4)
C52 Os5 Os6 107.8(4)
C53 Os5 Os6 88.1(4)
C Os5 Os6 44.9(3)
Os2 Os5 Os6 90.50(2)
Os4 Os5 Os6 59.376(17)
C51 Os5 H25 119.3(7)
C52 Os5 H25 74.6(8)
C53 Os5 H25 147.6(5)
C Os5 H25 31.0(7)
Os2 Os5 H25 39.1(3)
Os4 Os5 H25 75.1(7)
Os6 Os5 H25 67.3(7)
C62 Os6 C61 94.2(7)
C62 Os6 C63 92.1(6)
C61 Os6 C63 90.7(6)
C62 Os6 C 106.1(6)
C61 Os6 C 126.6(6)
C63 Os6 C 135.7(5)
C62 Os6 Os3 101.6(4)
C61 Os6 Os3 83.2(5)
C63 Os6 Os3 165.4(4)
C Os6 Os3 44.9(4)
C62 Os6 Os4 154.2(5)
C61 Os6 Os4 101.4(4)
C63 Os6 Os4 107.9(4)
C Os6 Os4 48.2(3)
Os3 Os6 Os4 60.690(17)
C62 Os6 Os5 104.0(5)
C61 Os6 Os5 161.3(5)
C63 Os6 Os5 93.1(4)
C Os6 Os5 43.8(4)
Os3 Os6 Os5 88.63(2)
Os4 Os6 Os5 59.987(18)
C62 Os6 H36 78.9(8)
C61 Os6 H36 116.1(7)
C63 Os6 H36 152.1(6)
C Os6 H36 30.6(7)
Os3 Os6 H36 39.0(3)
Os4 Os6 H36 75.8(7)
Os5 Os6 H36 64.2(7)
Os3 C Os5 176.0(7)
Os3 C Os2 90.3(5)
Os5 C Os2 88.9(5)
Os3 C Os6 88.9(5)
Os5 C Os6 91.3(5)
Os2 C Os6 171.7(7)
Os3 C Os4 88.1(5)
Os5 C Os4 88.0(4)
Os2 C Os4 85.4(4)
Os6 C Os4 86.3(4)
Os3 C H25 118.4(10)
Os5 C H25 64.6(8)
Os2 C H25 63.5(8)
Os6 C H25 123.9(11)
Os4 C H25 137.5(10)
Os3 C H36 64.9(8)
Os5 C H36 118.6(11)
Os2 C H36 124.1(10)
Os6 C H36 62.8(8)
Os4 C H36 137.8(12)
H25 C H36 84.7(14)
N5 C1 N2 105.2(13)
N5 C1 Os1 127.1(11)
N2 C1 Os1 127.4(10)
C1 N2 C3 109.5(13)
C1 N2 C81 129.5(12)
C3 N2 C81 121.0(12)
C4 C3 N2 106.5(14)
C4 C3 H3A 126.7
N2 C3 H3A 126.7
C3 C4 N5 108.1(14)
C3 C4 H4A 126.0
N5 C4 H4A 126.0
C1 N5 C4 110.7(13)
C1 N5 C91 128.1(12)
C4 N5 C91 121.2(12)
O11 C11 Os1 172.9(13)
O12 C12 Os1 178.3(14)
O21 C21 Os2 178.7(13)
O22 C22 Os2 175.1(13)
O31 C31 Os3 177.9(13)
O32 C32 Os3 175.3(17)
O41 C41 Os4 174.8(12)
O42 C42 Os4 174.8(13)
O43 C43 Os4 173.6(11)
O51 C51 Os5 179.5(15)
O52 C52 Os5 173.6(14)
O53 C53 Os5 178.8(13)
O61 C61 Os6 176.7(15)
O62 C62 Os6 175.3(14)
O63 C63 Os6 176.9(14)
C82 C81 C86 121.9(12)
C82 C81 N2 118.3(15)
C86 C81 N2 119.7(15)
C81 C82 C83 118.3(14)
C81 C82 C87 121.6(15)
C83 C82 C87 119.4(16)
C84 C83 C82 121.2(15)
C84 C83 H83A 119.4
C82 C83 H83A 119.4
C83 C84 C85 119.1(14)
C83 C84 C88 121.3(15)
C85 C84 C88 119.7(16)
C86 C85 C84 122.4(17)
C86 C85 H85A 118.8
C84 C85 H85A 118.8
C85 C86 C81 117.1(15)
C85 C86 C89 121.3(17)
C81 C86 C89 121.6(16)
C82 C87 H87A 109.5
C82 C87 H87B 109.5
H87A C87 H87B 109.5
C82 C87 H87C 109.5
H87A C87 H87C 109.5
H87B C87 H87C 109.5
C84 C88 H88A 109.5
C84 C88 H88B 109.5
H88A C88 H88B 109.5
C84 C88 H88C 109.5
H88A C88 H88C 109.5
H88B C88 H88C 109.5
C86 C89 H89A 109.5
C86 C89 H89B 109.5
H89A C89 H89B 109.5
C86 C89 H89C 109.5
H89A C89 H89C 109.5
H89B C89 H89C 109.5
C96 C91 C92 121.6(14)
C96 C91 N5 119.1(14)
C92 C91 N5 119.3(14)
C91 C92 C93 116.4(14)
C91 C92 C97 122.4(16)
C93 C92 C97 121.2(16)
C94 C93 C92 122.4(14)
C94 C93 H93A 118.8
C92 C93 H93A 118.8
C95 C94 C93 118.8(14)
C95 C94 C98 120.2(16)
C93 C94 C98 120.9(15)
C94 C95 C96 121.5(14)
C94 C95 H95A 119.3
C96 C95 H95A 119.3
C91 C96 C95 119.1(13)
C91 C96 C99 115.5(16)
C95 C96 C99 124.3(17)
C92 C97 H97A 109.5
C92 C97 H97B 109.5
H97A C97 H97B 109.5
C92 C97 H97C 109.5
H97A C97 H97C 109.5
H97B C97 H97C 109.5
C94 C98 H98A 109.5
C94 C98 H98B 109.5
H98A C98 H98B 109.5
C94 C98 H98C 109.5
H98A C98 H98C 109.5
H98B C98 H98C 109.5
C96 C99 H99A 109.5
C96 C99 H99B 109.5
H99A C99 H99B 109.5
C96 C99 H99C 109.5
H99A C99 H99C 109.5
H99B C99 H99C 109.5

loop_
_geom_bond_atom_site_label_1
_geom_bond_atom_site_label_2
_geom_bond_distance
Os1 C11 1.861(16)
Os1 C12 1.862(18)
Os1 C1 2.085(15)
Os1 Os3 2.7524(7)
Os1 Os2 2.8465(8)
Os1 H12 1.831(10)
Os1 H13 1.832(10)
Os2 C22 1.882(16)
Os2 C21 1.891(16)
Os2 C 2.039(11)
Os2 Os4 2.8368(7)
Os2 Os5 2.8384(8)
Os2 Os3 2.8686(7)
Os2 H12 1.828(10)
Os2 H25 1.830(10)
Os3 C32 1.879(17)
Os3 C31 1.913(17)
Os3 C 2.007(13)
Os3 Os6 2.8425(7)
Os3 Os4 2.8862(7)
Os3 H13 1.829(10)
Os3 H36 1.828(10)
Os4 C43 1.910(15)
Os4 C42 1.940(14)
Os4 C41 1.961(18)
Os4 C 2.143(12)
Os4 Os6 2.8703(7)
Os4 Os5 2.8883(8)
Os5 C51 1.903(17)
Os5 C52 1.906(17)
Os5 C53 2.00(2)
Os5 C 2.013(13)
Os5 Os6 2.9070(7)
Os5 H25 1.827(10)
Os6 C62 1.898(17)
Os6 C61 1.923(18)
Os6 C63 1.971(19)
Os6 C 2.052(11)
Os6 H36 1.828(10)
C H25 1.04(2)
C H36 1.05(2)
C1 N5 1.357(17)
C1 N2 1.375(18)
N2 C3 1.416(18)
N2 C81 1.417(17)
C3 C4 1.34(2)
C3 H3A 0.9500
C4 N5 1.384(19)
C4 H4A 0.9500
N5 C91 1.436(17)
C11 O11 1.166(17)
C12 O12 1.152(18)
C21 O21 1.171(17)
C22 O22 1.122(16)
C31 O31 1.134(17)
C32 O32 1.128(18)
C41 O41 1.112(17)
C42 O42 1.129(15)
C43 O43 1.136(15)
C51 O51 1.151(18)
C52 O52 1.138(17)
C53 O53 1.097(19)
C61 O61 1.136(18)
C62 O62 1.142(18)
C63 O63 1.109(19)
C81 C82 1.37(2)
C81 C86 1.39(2)
C82 C83 1.408(19)
C82 C87 1.41(2)
C83 C84 1.33(2)
C83 H83A 0.9500
C84 C85 1.40(2)
C84 C88 1.515(19)
C85 C86 1.37(2)
C85 H85A 0.9500
C86 C89 1.51(2)
C87 H87A 0.9800
C87 H87B 0.9800
C87 H87C 0.9800
C88 H88A 0.9800
C88 H88B 0.9800
C88 H88C 0.9800
C89 H89A 0.9800
C89 H89B 0.9800
C89 H89C 0.9800
C91 C96 1.37(2)
C91 C92 1.40(2)
C92 C93 1.41(2)
C92 C97 1.49(2)
C93 C94 1.37(2)
C93 H93A 0.9500
C94 C95 1.35(2)
C94 C98 1.535(19)
C95 C96 1.396(18)
C95 H95A 0.9500
C96 C99 1.46(2)
C97 H97A 0.9800
C97 H97B 0.9800
C97 H97C 0.9800
C98 H98A 0.9800
C98 H98B 0.9800
C98 H98C 0.9800
C99 H99A 0.9800
C99 H99B 0.9800
C99 H99C 0.9800

loop_
_geom_torsion_atom_site_label_1
_geom_torsion_atom_site_label_2
_geom_torsion_atom_site_label_3
_geom_torsion_atom_site_label_4
_geom_torsion
C11 Os1 Os2 C22 -129.1(7)
C12 Os1 Os2 C22 115.9(11)
C1 Os1 Os2 C22 -28.2(6)
Os3 Os1 Os2 C22 85.6(5)
C11 Os1 Os2 C21 -28.3(6)
C12 Os1 Os2 C21 -143.3(11)
C1 Os1 Os2 C21 72.6(6)
Os3 Os1 Os2 C21 -173.6(4)
C11 Os1 Os2 C 119.1(5)
C12 Os1 Os2 C 4.1(11)
C1 Os1 Os2 C -140.0(5)
Os3 Os1 Os2 C -26.2(3)
C11 Os1 Os2 Os4 77.0(5)
C12 Os1 Os2 Os4 -38.0(10)
C1 Os1 Os2 Os4 177.9(4)
Os3 Os1 Os2 Os4 -68.346(19)
C11 Os1 Os2 Os5 86.8(5)
C12 Os1 Os2 Os5 -28.2(10)
C1 Os1 Os2 Os5 -172.3(4)
Os3 Os1 Os2 Os5 -58.49(3)
C11 Os1 Os2 Os3 145.3(5)
C12 Os1 Os2 Os3 30.3(10)
C1 Os1 Os2 Os3 -113.8(4)
C11 Os1 Os3 C32 -161.7(12)
C12 Os1 Os3 C32 104.9(8)
C1 Os1 Os3 C32 8.8(9)
Os2 Os1 Os3 C32 -88.5(7)
C11 Os1 Os3 C31 98.1(10)
C12 Os1 Os3 C31 4.7(6)
C1 Os1 Os3 C31 -91.4(6)
Os2 Os1 Os3 C31 171.4(4)
C11 Os1 Os3 C -46.4(10)
C12 Os1 Os3 C -139.9(6)
C1 Os1 Os3 C 124.0(6)
Os2 Os1 Os3 C 26.8(3)
C11 Os1 Os3 Os6 -8.1(9)
C12 Os1 Os3 Os6 -101.5(4)
C1 Os1 Os3 Os6 162.4(4)
Os2 Os1 Os3 Os6 65.17(3)
C11 Os1 Os3 Os2 -73.3(9)
C12 Os1 Os3 Os2 -166.7(4)
C1 Os1 Os3 Os2 97.2(4)
C11 Os1 Os3 Os4 -7.8(9)
C12 Os1 Os3 Os4 -101.2(4)
C1 Os1 Os3 Os4 162.7(4)
Os2 Os1 Os3 Os4 65.499(19)
C22 Os2 Os3 C32 12.7(8)
C21 Os2 Os3 C32 152.3(17)
C Os2 Os3 C32 -91.8(7)
Os4 Os2 Os3 C32 -151.4(6)
Os5 Os2 Os3 C32 -94.6(6)
Os1 Os2 Os3 C32 127.2(6)
C22 Os2 Os3 C31 -136.0(11)
C21 Os2 Os3 C31 4(2)
C Os2 Os3 C31 119.6(11)
Os4 Os2 Os3 C31 60.0(10)
Os5 Os2 Os3 C31 116.8(10)
Os1 Os2 Os3 C31 -21.5(10)
C22 Os2 Os3 C 104.5(7)
C21 Os2 Os3 C -115.9(17)
Os4 Os2 Os3 C -59.6(5)
Os5 Os2 Os3 C -2.7(5)
Os1 Os2 Os3 C -141.0(5)
C22 Os2 Os3 Os1 -114.5(5)
C21 Os2 Os3 Os1 25.1(16)
C Os2 Os3 Os1 141.0(5)
Os4 Os2 Os3 Os1 81.46(2)
Os5 Os2 Os3 Os1 138.29(2)
C22 Os2 Os3 Os6 110.5(5)
C21 Os2 Os3 Os6 -109.9(16)
C Os2 Os3 Os6 6.0(5)
Os4 Os2 Os3 Os6 -53.605(19)
Os5 Os2 Os3 Os6 3.22(2)
Os1 Os2 Os3 Os6 -135.07(2)
C22 Os2 Os3 Os4 164.1(5)
C21 Os2 Os3 Os4 -56.3(16)
C Os2 Os3 Os4 59.6(5)
Os5 Os2 Os3 Os4 56.827(19)
Os1 Os2 Os3 Os4 -81.46(2)
C22 Os2 Os4 C43 82.9(13)
C21 Os2 Os4 C43 -68.4(7)
C Os2 Os4 C43 71.0(7)
Os5 Os2 Os4 C43 17.1(5)
Os1 Os2 Os4 C43 -171.7(5)
Os3 Os2 Os4 C43 124.3(5)
C22 Os2 Os4 C42 166.6(12)
C21 Os2 Os4 C42 15.3(6)
C Os2 Os4 C42 154.7(6)
Os5 Os2 Os4 C42 100.7(4)
Os1 Os2 Os4 C42 -88.0(4)
Os3 Os2 Os4 C42 -152.0(4)
C22 Os2 Os4 C41 -95.9(12)
C21 Os2 Os4 C41 112.8(6)
C Os2 Os4 C41 -107.8(7)
Os5 Os2 Os4 C41 -161.8(5)
Os1 Os2 Os4 C41 9.5(5)
Os3 Os2 Os4 C41 -54.6(5)
C22 Os2 Os4 C 11.9(12)
C21 Os2 Os4 C -139.4(7)
Os5 Os2 Os4 C -54.0(5)
Os1 Os2 Os4 C 117.3(5)
Os3 Os2 Os4 C 53.2(5)
C22 Os2 Os4 Os6 11.5(11)
C21 Os2 Os4 Os6 -139.8(5)
C Os2 Os4 Os6 -0.4(5)
Os5 Os2 Os4 Os6 -54.344(19)
Os1 Os2 Os4 Os6 116.88(2)
Os3 Os2 Os4 Os6 52.859(19)
C22 Os2 Os4 Os3 -41.3(11)
C21 Os2 Os4 Os3 167.3(5)
C Os2 Os4 Os3 -53.2(5)
Os5 Os2 Os4 Os3 -107.20(2)
Os1 Os2 Os4 Os3 64.026(19)
C22 Os2 Os4 Os5 65.9(11)
C21 Os2 Os4 Os5 -85.5(5)
C Os2 Os4 Os5 54.0(5)
Os1 Os2 Os4 Os5 171.23(2)
Os3 Os2 Os4 Os5 107.20(2)
C32 Os3 Os4 C43 -58.5(12)
C31 Os3 Os4 C43 73.9(7)
C Os3 Os4 C43 -71.9(7)
Os1 Os3 Os4 C43 164.6(6)
Os6 Os3 Os4 C43 -15.7(6)
Os2 Os3 Os4 C43 -127.6(6)
C32 Os3 Os4 C42 106.2(12)
C31 Os3 Os4 C42 -121.3(7)
C Os3 Os4 C42 92.8(7)
Os1 Os3 Os4 C42 -30.7(5)
Os6 Os3 Os4 C42 149.0(5)
Os2 Os3 Os4 C42 37.1(5)
C32 Os3 Os4 C41 -150.3(11)
C31 Os3 Os4 C41 -17.9(6)
C Os3 Os4 C41 -163.7(6)
Os1 Os3 Os4 C41 72.7(4)
Os6 Os3 Os4 C41 -107.6(4)
Os2 Os3 Os4 C41 140.6(4)
C32 Os3 Os4 C 13.4(11)
C31 Os3 Os4 C 145.8(6)
Os1 Os3 Os4 C -123.5(4)
Os6 Os3 Os4 C 56.2(4)
Os2 Os3 Os4 C -55.7(4)
C32 Os3 Os4 Os2 69.1(11)
C31 Os3 Os4 Os2 -158.5(4)
C Os3 Os4 Os2 55.7(4)
Os1 Os3 Os4 Os2 -67.83(2)
Os6 Os3 Os4 Os2 111.87(2)
C32 Os3 Os4 Os6 -42.8(11)
C31 Os3 Os4 Os6 89.7(4)
C Os3 Os4 Os6 -56.2(4)
Os1 Os3 Os4 Os6 -179.70(2)
Os2 Os3 Os4 Os6 -111.87(2)
C32 Os3 Os4 Os5 13.7(11)
C31 Os3 Os4 Os5 146.2(4)
C Os3 Os4 Os5 0.3(4)
Os1 Os3 Os4 Os5 -123.21(2)
Os6 Os3 Os4 Os5 56.490(19)
Os2 Os3 Os4 Os5 -55.381(19)
C22 Os2 Os5 C51 97.1(6)
C21 Os2 Os5 C51 4.5(6)
C Os2 Os5 C51 -165.1(6)
Os4 Os2 Os5 C51 -105.9(4)
Os1 Os2 Os5 C51 -116.3(4)
Os3 Os2 Os5 C51 -162.3(4)
C22 Os2 Os5 C52 4.3(6)
C21 Os2 Os5 C52 -88.4(6)
C Os2 Os5 C52 102.1(6)
Os4 Os2 Os5 C52 161.3(4)
Os1 Os2 Os5 C52 150.8(4)
Os3 Os2 Os5 C52 104.8(4)
C22 Os2 Os5 C53 174.0(19)
C21 Os2 Os5 C53 81.4(19)
C Os2 Os5 C53 -88(2)
Os4 Os2 Os5 C53 -29.0(19)
Os1 Os2 Os5 C53 -39.4(19)
Os3 Os2 Os5 C53 -85.4(19)
C22 Os2 Os5 C -97.8(6)
C21 Os2 Os5 C 169.5(6)
Os4 Os2 Os5 C 59.2(5)
Os1 Os2 Os5 C 48.7(5)
Os3 Os2 Os5 C 2.7(5)
C22 Os2 Os5 Os4 -157.0(4)
C21 Os2 Os5 Os4 110.3(4)
C Os2 Os5 Os4 -59.2(5)
Os1 Os2 Os5 Os4 -10.45(3)
Os3 Os2 Os5 Os4 -56.482(18)
C22 Os2 Os5 Os6 -103.7(4)
C21 Os2 Os5 Os6 163.7(4)
C Os2 Os5 Os6 -5.9(5)
Os4 Os2 Os5 Os6 53.333(18)
Os1 Os2 Os5 Os6 42.88(3)
Os3 Os2 Os5 Os6 -3.15(2)
C43 Os4 Os5 C51 -89.7(6)
C42 Os4 Os5 C51 4.0(6)
C41 Os4 Os5 C51 -157.2(14)
C Os4 Os5 C51 134.8(6)
Os2 Os4 Os5 C51 78.4(4)
Os6 Os4 Os5 C51 -170.3(4)
Os3 Os4 Os5 C51 134.4(4)
C43 Os4 Os5 C52 152.5(9)
C42 Os4 Os5 C52 -113.9(9)
C41 Os4 Os5 C52 85.0(15)
C Os4 Os5 C52 16.9(9)
Os2 Os4 Os5 C52 -39.4(8)
Os6 Os4 Os5 C52 71.9(8)
Os3 Os4 Os5 C52 16.6(8)
C43 Os4 Os5 C53 6.3(5)
C42 Os4 Os5 C53 99.9(6)
C41 Os4 Os5 C53 -61.2(13)
C Os4 Os5 C53 -129.3(6)
Os2 Os4 Os5 C53 174.4(4)
Os6 Os4 Os5 C53 -74.4(4)
Os3 Os4 Os5 C53 -129.6(4)
C43 Os4 Os5 C 135.6(6)
C42 Os4 Os5 C -130.8(6)
C41 Os4 Os5 C 68.1(14)
Os2 Os4 Os5 C -56.3(4)
Os6 Os4 Os5 C 54.9(4)
Os3 Os4 Os5 C -0.3(4)
C43 Os4 Os5 Os2 -168.1(4)
C42 Os4 Os5 Os2 -74.5(4)
C41 Os4 Os5 Os2 124.4(13)
C Os4 Os5 Os2 56.3(4)
Os6 Os4 Os5 Os2 111.24(2)
Os3 Os4 Os5 Os2 55.996(19)
C43 Os4 Os5 Os6 80.6(4)
C42 Os4 Os5 Os6 174.3(4)
C41 Os4 Os5 Os6 13.1(13)
C Os4 Os5 Os6 -54.9(4)
Os2 Os4 Os5 Os6 -111.24(2)
Os3 Os4 Os5 Os6 -55.243(18)
C32 Os3 Os6 C62 0.5(7)
C31 Os3 Os6 C62 94.9(6)
C Os3 Os6 C62 -101.3(7)
Os1 Os3 Os6 C62 -159.6(5)
Os2 Os3 Os6 C62 -107.1(5)
Os4 Os3 Os6 C62 -159.9(5)
C32 Os3 Os6 C61 -92.3(7)
C31 Os3 Os6 C61 2.0(6)
C Os3 Os6 C61 165.9(6)
Os1 Os3 Os6 C61 107.6(5)
Os2 Os3 Os6 C61 160.0(5)
Os4 Os3 Os6 C61 107.2(5)
C32 Os3 Os6 C63 -158.3(17)
C31 Os3 Os6 C63 -63.9(16)
C Os3 Os6 C63 99.9(17)
Os1 Os3 Os6 C63 41.7(16)
Os2 Os3 Os6 C63 94.1(16)
Os4 Os3 Os6 C63 41.3(16)
C32 Os3 Os6 C 101.8(7)
C31 Os3 Os6 C -163.9(6)
Os1 Os3 Os6 C -58.3(5)
Os2 Os3 Os6 C -5.9(5)
Os4 Os3 Os6 C -58.6(5)
C32 Os3 Os6 Os4 160.4(5)
C31 Os3 Os6 Os4 -105.2(4)
C Os3 Os6 Os4 58.6(5)
Os1 Os3 Os6 Os4 0.36(3)
Os2 Os3 Os6 Os4 52.771(19)
C32 Os3 Os6 Os5 104.5(5)
C31 Os3 Os6 Os5 -161.1(4)
C Os3 Os6 Os5 2.7(5)
Os1 Os3 Os6 Os5 -55.56(3)
Os2 Os3 Os6 Os5 -3.15(2)
Os4 Os3 Os6 Os5 -55.917(19)
C43 Os4 Os6 C62 -140.9(11)
C42 Os4 Os6 C62 -69.1(14)
C41 Os4 Os6 C62 127.6(11)
C Os4 Os6 C62 -3.3(11)
Os2 Os4 Os6 C62 -3.0(11)
Os3 Os4 Os6 C62 50.7(11)
Os5 Os4 Os6 C62 -56.4(11)
C43 Os4 Os6 C61 93.1(6)
C42 Os4 Os6 C61 164.8(10)
C41 Os4 Os6 C61 1.5(6)
C Os4 Os6 C61 -129.4(7)
Os2 Os4 Os6 C61 -129.0(5)
Os3 Os4 Os6 C61 -75.4(5)
Os5 Os4 Os6 C61 177.6(5)
C43 Os4 Os6 C63 -1.4(6)
C42 Os4 Os6 C63 70.3(10)
C41 Os4 Os6 C63 -93.0(6)
C Os4 Os6 C63 136.1(7)
Os2 Os4 Os6 C63 136.5(4)
Os3 Os4 Os6 C63 -169.9(4)
Os5 Os4 Os6 C63 83.1(4)
C43 Os4 Os6 C -137.5(6)
C42 Os4 Os6 C -65.8(10)
C41 Os4 Os6 C 130.9(6)
Os2 Os4 Os6 C 0.4(5)
Os3 Os4 Os6 C 54.0(5)
Os5 Os4 Os6 C -53.0(5)
C43 Os4 Os6 Os3 168.5(4)
C42 Os4 Os6 Os3 -119.8(9)
C41 Os4 Os6 Os3 76.9(4)
C Os4 Os6 Os3 -54.0(5)
Os2 Os4 Os6 Os3 -53.62(2)
Os5 Os4 Os6 Os3 -107.02(2)
C43 Os4 Os6 Os5 -84.5(4)
C42 Os4 Os6 Os5 -12.8(9)
C41 Os4 Os6 Os5 -176.1(4)
C Os4 Os6 Os5 53.0(5)
Os2 Os4 Os6 Os5 53.395(19)
Os3 Os4 Os6 Os5 107.02(2)
C51 Os5 Os6 C62 -174.6(13)
C52 Os5 Os6 C62 8.3(7)
C53 Os5 Os6 C62 -86.1(6)
C Os5 Os6 C62 98.8(7)
Os2 Os5 Os6 C62 104.7(5)
Os4 Os5 Os6 C62 158.1(5)
C51 Os5 Os6 C61 19.9(19)
C52 Os5 Os6 C61 -157.3(15)
C53 Os5 Os6 C61 108.4(15)
C Os5 Os6 C61 -66.7(15)
Os2 Os5 Os6 C61 -60.8(14)
Os4 Os5 Os6 C61 -7.4(14)
C51 Os5 Os6 C63 -81.6(13)
C52 Os5 Os6 C63 101.2(6)
C53 Os5 Os6 C63 6.9(6)
C Os5 Os6 C63 -168.2(6)
Os2 Os5 Os6 C63 -162.3(4)
Os4 Os5 Os6 C63 -108.9(4)
C51 Os5 Os6 C 86.6(13)
C52 Os5 Os6 C -90.5(7)
C53 Os5 Os6 C 175.2(6)
Os2 Os5 Os6 C 6.0(5)
Os4 Os5 Os6 C 59.3(5)
C51 Os5 Os6 Os3 83.8(12)
C52 Os5 Os6 Os3 -93.3(5)
C53 Os5 Os6 Os3 172.4(4)
C Os5 Os6 Os3 -2.8(5)
Os2 Os5 Os6 Os3 3.18(2)
Os4 Os5 Os6 Os3 56.515(19)
C51 Os5 Os6 Os4 27.3(12)
C52 Os5 Os6 Os4 -149.8(5)
C53 Os5 Os6 Os4 115.9(4)
C Os5 Os6 Os4 -59.3(5)
Os2 Os5 Os6 Os4 -53.336(19)
C32 Os3 C Os5 -180(100)
C31 Os3 C Os5 -67(10)
Os1 Os3 C Os5 45(9)
Os6 Os3 C Os5 -93(9)
Os2 Os3 C Os5 79(9)
Os4 Os3 C Os5 -7(9)
C32 Os3 C Os2 101.3(6)
C31 Os3 C Os2 -145.3(7)
Os1 Os3 C Os2 -33.7(4)
Os6 Os3 C Os2 -171.7(6)
Os4 Os3 C Os2 -85.4(4)
C32 Os3 C Os6 -86.9(6)
C31 Os3 C Os6 26.4(10)
Os1 Os3 C Os6 138.0(3)
Os2 Os3 C Os6 171.7(6)
Os4 Os3 C Os6 86.3(4)
C32 Os3 C Os4 -173.3(6)
C31 Os3 C Os4 -60.0(9)
Os1 Os3 C Os4 51.7(3)
Os6 Os3 C Os4 -86.3(4)
Os2 Os3 C Os4 85.4(4)
C51 Os5 C Os3 -59(10)
C52 Os5 C Os3 -165(9)
C53 Os5 C Os3 86(9)
Os2 Os5 C Os3 -79(9)
Os4 Os5 C Os3 7(9)
Os6 Os5 C Os3 93(9)
C51 Os5 C Os2 19.7(8)
C52 Os5 C Os2 -85.9(6)
C53 Os5 C Os2 165.1(5)
Os4 Os5 C Os2 85.4(4)
Os6 Os5 C Os2 171.7(7)
C51 Os5 C Os6 -152.0(6)
C52 Os5 C Os6 102.4(6)
C53 Os5 C Os6 -6.6(8)
Os2 Os5 C Os6 -171.7(7)
Os4 Os5 C Os6 -86.3(4)
C51 Os5 C Os4 -65.7(7)
C52 Os5 C Os4 -171.3(5)
C53 Os5 C Os4 79.7(7)
Os2 Os5 C Os4 -85.4(4)
Os6 Os5 C Os4 86.3(4)
C22 Os2 C Os3 -86.9(6)
C21 Os2 C Os3 159.7(7)
Os4 Os2 C Os3 88.0(5)
Os5 Os2 C Os3 176.1(7)
Os1 Os2 C Os3 32.2(4)
C22 Os2 C Os5 97.0(6)
C21 Os2 C Os5 -16.4(10)
Os4 Os2 C Os5 -88.1(4)
Os1 Os2 C Os5 -144.0(3)
Os3 Os2 C Os5 -176.1(7)
C22 Os2 C Os6 -171(5)
C21 Os2 C Os6 75(5)
Os4 Os2 C Os6 4(5)
Os5 Os2 C Os6 92(5)
Os1 Os2 C Os6 -52(5)
Os3 Os2 C Os6 -84(5)
C22 Os2 C Os4 -174.9(5)
C21 Os2 C Os4 71.7(9)
Os5 Os2 C Os4 88.1(4)
Os1 Os2 C Os4 -55.9(3)
Os3 Os2 C Os4 -88.0(5)
C62 Os6 C Os3 90.3(6)
C61 Os6 C Os3 -17.6(8)
C63 Os6 C Os3 -159.1(6)
Os4 Os6 C Os3 -88.1(5)
Os5 Os6 C Os3 -176.1(7)
C62 Os6 C Os5 -93.6(6)
C61 Os6 C Os5 158.5(6)
C63 Os6 C Os5 16.9(9)
Os3 Os6 C Os5 176.1(7)
Os4 Os6 C Os5 87.9(4)
C62 Os6 C Os2 175(5)
C61 Os6 C Os2 67(5)
C63 Os6 C Os2 -75(5)
Os3 Os6 C Os2 84(5)
Os4 Os6 C Os2 -4(5)
Os5 Os6 C Os2 -92(5)
C62 Os6 C Os4 178.5(5)
C61 Os6 C Os4 70.6(7)
C63 Os6 C Os4 -71.0(9)
Os3 Os6 C Os4 88.1(5)
Os5 Os6 C Os4 -87.9(4)
C43 Os4 C Os3 133.4(5)
C42 Os4 C Os3 -119.2(5)
C41 Os4 C Os3 20.6(7)
Os2 Os4 C Os3 -90.5(5)
Os6 Os4 C Os3 89.0(4)
Os5 Os4 C Os3 -179.5(6)
C43 Os4 C Os5 -47.0(6)
C42 Os4 C Os5 60.3(6)
C41 Os4 C Os5 -159.8(5)
Os2 Os4 C Os5 89.1(4)
Os6 Os4 C Os5 -91.4(5)
Os3 Os4 C Os5 179.5(6)
C43 Os4 C Os2 -136.1(5)
C42 Os4 C Os2 -28.7(7)
C41 Os4 C Os2 111.1(6)
Os6 Os4 C Os2 179.5(7)
Os3 Os4 C Os2 90.5(5)
Os5 Os4 C Os2 -89.1(4)
C43 Os4 C Os6 44.4(6)
C42 Os4 C Os6 151.8(5)
C41 Os4 C Os6 -68.4(7)
Os2 Os4 C Os6 -179.5(7)
Os3 Os4 C Os6 -89.0(4)
Os5 Os4 C Os6 91.4(5)
C11 Os1 C1 N5 30.7(15)
C12 Os1 C1 N5 119.3(15)
Os3 Os1 C1 N5 -143.8(12)
Os2 Os1 C1 N5 -76.2(14)
C11 Os1 C1 N2 -156.5(14)
C12 Os1 C1 N2 -67.9(14)
Os3 Os1 C1 N2 29.0(15)
Os2 Os1 C1 N2 96.6(13)
N5 C1 N2 C3 -2.2(18)
Os1 C1 N2 C3 -176.3(12)
N5 C1 N2 C81 178.1(16)
Os1 C1 N2 C81 4(2)
C1 N2 C3 C4 1(2)
C81 N2 C3 C4 -178.9(17)
N2 C3 C4 N5 0(2)
N2 C1 N5 C4 2.3(19)
Os1 C1 N5 C4 176.4(12)
N2 C1 N5 C91 179.8(15)
Os1 C1 N5 C91 -6(2)
C3 C4 N5 C1 -1(2)
C3 C4 N5 C91 -179.2(16)
C12 Os1 C11 O11 62(12)
C1 Os1 C11 O11 155(12)
Os3 Os1 C11 O11 -33(13)
Os2 Os1 C11 O11 -93(12)
C11 Os1 C12 O12 50(49)
C1 Os1 C12 O12 -45(49)
Os3 Os1 C12 O12 -165(49)
Os2 Os1 C12 O12 168(48)
C22 Os2 C21 O21 122(54)
C Os2 C21 O21 -119(54)
Os4 Os2 C21 O21 -69(54)
Os5 Os2 C21 O21 -131(54)
Os1 Os2 C21 O21 4(54)
Os3 Os2 C21 O21 -18(55)
C21 Os2 C22 O22 20(19)
C Os2 C22 O22 -124(19)
Os4 Os2 C22 O22 -133(18)
Os5 Os2 C22 O22 -76(19)
Os1 Os2 C22 O22 132(19)
Os3 Os2 C22 O22 -169(19)
C32 Os3 C31 O31 156(36)
C Os3 C31 O31 39(36)
Os1 Os3 C31 O31 -73(36)
Os6 Os3 C31 O31 58(36)
Os2 Os3 C31 O31 -54(36)
Os4 Os3 C31 O31 -3(36)
C31 Os3 C32 O32 -106(21)
C Os3 C32 O32 39(21)
Os1 Os3 C32 O32 152(20)
Os6 Os3 C32 O32 -7(21)
Os2 Os3 C32 O32 86(21)
Os4 Os3 C32 O32 29(22)
C43 Os4 C41 O41 17(14)
C42 Os4 C41 O41 -79(14)
C Os4 C41 O41 137(13)
Os2 Os4 C41 O41 -164(13)
Os6 Os4 C41 O41 94(14)
Os3 Os4 C41 O41 151(14)
Os5 Os4 C41 O41 82(14)
C43 Os4 C42 O42 -2(14)
C41 Os4 C42 O42 94(14)
C Os4 C42 O42 -118(14)
Os2 Os4 C42 O42 -139(14)
Os6 Os4 C42 O42 -70(14)
Os3 Os4 C42 O42 -171(14)
Os5 Os4 C42 O42 -81(14)
C42 Os4 C43 O43 48(11)
C41 Os4 C43 O43 -55(11)
C Os4 C43 O43 172(11)
Os2 Os4 C43 O43 125(11)
Os6 Os4 C43 O43 -157(11)
Os3 Os4 C43 O43 -144(11)
Os5 Os4 C43 O43 140(11)
C52 Os5 C51 O51 80(100)
C53 Os5 C51 O51 174(100)
C Os5 C51 O51 -30(100)
Os2 Os5 C51 O51 -16(100)
Os4 Os5 C51 O51 -74(100)
Os6 Os5 C51 O51 -98(100)
C51 Os5 C52 O52 -83(12)
C53 Os5 C52 O52 -174(12)
C Os5 C52 O52 50(12)
Os2 Os5 C52 O52 4(12)
Os4 Os5 C52 O52 37(12)
Os6 Os5 C52 O52 96(12)
C51 Os5 C53 O53 -37(71)
C52 Os5 C53 O53 57(71)
C Os5 C53 O53 169(100)
Os2 Os5 C53 O53 -113(71)
Os4 Os5 C53 O53 -140(71)
Os6 Os5 C53 O53 164(71)
C62 Os6 C61 O61 82(26)
C63 Os6 C61 O61 -10(26)
C Os6 C61 O61 -165(26)
Os3 Os6 C61 O61 -177(100)
Os4 Os6 C61 O61 -119(26)
Os5 Os6 C61 O61 -112(26)
C61 Os6 C62 O62 131(17)
C63 Os6 C62 O62 -138(17)
C Os6 C62 O62 1(18)
Os3 Os6 C62 O62 47(17)
Os4 Os6 C62 O62 4(18)
Os5 Os6 C62 O62 -44(17)
C62 Os6 C63 O63 -90(27)
C61 Os6 C63 O63 4(27)
C Os6 C63 O63 154(27)
Os3 Os6 C63 O63 69(28)
Os4 Os6 C63 O63 106(27)
Os5 Os6 C63 O63 166(27)
C1 N2 C81 C82 88(2)
C3 N2 C81 C82 -91.6(19)
C1 N2 C81 C86 -96(2)
C3 N2 C81 C86 85(2)
C86 C81 C82 C83 3(2)
N2 C81 C82 C83 179.0(12)
C86 C81 C82 C87 -167.3(16)
N2 C81 C82 C87 9(2)
C81 C82 C83 C84 -2(2)
C87 C82 C83 C84 167.9(16)
C82 C83 C84 C85 0(2)
C82 C83 C84 C88 -179.9(14)
C83 C84 C85 C86 3(2)
C88 C84 C85 C86 -177.6(14)
C84 C85 C86 C81 -2(2)
C84 C85 C86 C89 -179.6(14)
C82 C81 C86 C85 -1(2)
N2 C81 C86 C85 -176.7(13)
C82 C81 C86 C89 176.8(14)
N2 C81 C86 C89 1(2)
C1 N5 C91 C96 90(2)
C4 N5 C91 C96 -92.6(19)
C1 N5 C91 C92 -94(2)
C4 N5 C91 C92 84(2)
C96 C91 C92 C93 -3(2)
N5 C91 C92 C93 -178.8(13)
C96 C91 C92 C97 179.8(16)
N5 C91 C92 C97 4(2)
C91 C92 C93 C94 -1(2)
C97 C92 C93 C94 176.9(16)
C92 C93 C94 C95 5(2)
C92 C93 C94 C98 -179.6(14)
C93 C94 C95 C96 -6(2)
C98 C94 C95 C96 178.3(13)
C92 C91 C96 C95 2(2)
N5 C91 C96 C95 177.6(12)
C92 C91 C96 C99 -166.5(16)
N5 C91 C96 C99 10(2)
C94 C95 C96 C91 3(2)
C94 C95 C96 C99 170.1(17)
